data_7226220
loop_
_publ_author_name
'Prasannan, Dijo'
'Raghav, Darpan'
'Subramaniam, Sujatha'
'Hareendrakrishna kumar, Haritha'
'K, Rathinasamy'
'Arunkumar, Chellaiah'

_publ_section_title
;
 Synthesis, structure, photophysical, electrochemical properties and
 antibacterial activity of brominated BODIPYs
;
_journal_name_full 'RSC Adv.'
_journal_paper_doi 10.1039/C6RA12258B
_journal_year 2016
_chemical_formula_sum 'C19 H19 B F2 N2'
_chemical_formula_weight 324.17
_space_group_crystal_system orthorhombic
_space_group_IT_number 19
_space_group_name_Hall 'P 2ac 2ab'
_space_group_name_H-M_alt 'P 21 21 21'
_symmetry_space_group_name_Hall 'P 2ac 2ab'
_symmetry_space_group_name_H-M 'P 21 21 21'
_atom_sites_solution_hydrogens geom
_audit_creation_method SHELXL-2014/7
_audit_update_record
;
2015-10-30 deposited with the CCDC.
2016-08-08 downloaded from the CCDC.
;
_cell_angle_alpha 90
_cell_angle_beta 90
_cell_angle_gamma 90
_cell_formula_units_Z 4
_cell_length_a 9.1279(6)
_cell_length_b 11.6936(9)
_cell_length_c 15.8335(12)
_cell_measurement_reflns_used 9127
_cell_measurement_temperature 296(2)
_cell_measurement_theta_max 27.1
_cell_measurement_theta_min 2.2
_cell_volume 1690.0(2)
_computing_cell_refinement 'APEX2/SAINT (Bruker, 2004)'
_computing_data_collection 'APEX2 (Bruker, 2004)'
_computing_data_reduction 'SAINT/XPREP (Bruker, 2004)'
_computing_molecular_graphics 'ORTEP3 (Farrugia, 1997) and Mercury (Bruno et al., 2002)'
_computing_publication_material 'SHELXL-2014 (Sheldrick, 2014)'
_computing_structure_refinement 'SHELXL-2014 (Sheldrick, 2014)'
_computing_structure_solution 'SIR92 (Altornare et al., 1993)'
_diffrn_ambient_temperature 296(2)
_diffrn_measured_fraction_theta_full 1.000
_diffrn_measured_fraction_theta_max 1.000
_diffrn_measurement_device_type 'Bruker axs kappa apex2 CCD Diffractometer'
_diffrn_measurement_method '\w and \f scan'
_diffrn_radiation_type MoK\a
_diffrn_radiation_wavelength 0.71073
_diffrn_reflns_av_R_equivalents 0.0393
_diffrn_reflns_av_unetI/netI 0.0287
_diffrn_reflns_Laue_measured_fraction_full 1.000
_diffrn_reflns_Laue_measured_fraction_max 1.000
_diffrn_reflns_limit_h_max 10
_diffrn_reflns_limit_h_min -11
_diffrn_reflns_limit_k_max 14
_diffrn_reflns_limit_k_min -14
_diffrn_reflns_limit_l_max 19
_diffrn_reflns_limit_l_min -19
_diffrn_reflns_number 26059
_diffrn_reflns_point_group_measured_fraction_full 1.000
_diffrn_reflns_point_group_measured_fraction_max 1.000
_diffrn_reflns_theta_full 25.996
_diffrn_reflns_theta_max 25.996
_diffrn_reflns_theta_min 2.165
_diffrn_source 'Sealed tube'
_exptl_absorpt_coefficient_mu 0.090
_exptl_absorpt_correction_T_max 0.979
_exptl_absorpt_correction_T_min 0.969
_exptl_absorpt_correction_type multi-scan
_exptl_absorpt_process_details 'SADABS (Bruker, 1999)'
_exptl_crystal_colour brown
_exptl_crystal_density_diffrn 1.274
_exptl_crystal_description block
_exptl_crystal_F_000 680
_exptl_crystal_size_max 0.350
_exptl_crystal_size_mid 0.300
_exptl_crystal_size_min 0.250
_refine_diff_density_max 0.245
_refine_diff_density_min -0.202
_refine_diff_density_rms 0.043
_refine_ls_abs_structure_details
;
 Flack x determined using 884 quotients [(I+)-(I-)]/[(I+)+(I-)]
 (Parsons, Flack and Wagner, Acta Cryst. B69 (2013) 249-259).
;
_refine_ls_abs_structure_Flack 0.4(3)
_refine_ls_extinction_coef 0.007(2)
_refine_ls_extinction_expression Fc^*^=kFc[1+0.001xFc^2^\l^3^/sin(2\q)]^-1/4^
_refine_ls_extinction_method 'SHELXL-2014/7 (Sheldrick 2014'
_refine_ls_goodness_of_fit_ref 1.051
_refine_ls_hydrogen_treatment constr
_refine_ls_matrix_type full
_refine_ls_number_parameters 221
_refine_ls_number_reflns 3333
_refine_ls_number_restraints 0
_refine_ls_restrained_S_all 1.051
_refine_ls_R_factor_all 0.0797
_refine_ls_R_factor_gt 0.0480
_refine_ls_shift/su_max 0.000
_refine_ls_shift/su_mean 0.000
_refine_ls_structure_factor_coef Fsqd
_refine_ls_weighting_details 'w=1/[\s^2^(Fo^2^)+(0.0622P)^2^+0.7112P] where P=(Fo^2^+2Fc^2^)/3'
_refine_ls_weighting_scheme calc
_refine_ls_wR_factor_gt 0.1172
_refine_ls_wR_factor_ref 0.1413
_reflns_Friedel_coverage 0.739
_reflns_Friedel_fraction_full 1.000
_reflns_Friedel_fraction_max 1.000
_reflns_number_gt 2442
_reflns_number_total 3333
_reflns_threshold_expression 'I > 2\s(I)'
_cod_data_source_file c6ra12258b2.cif
_cod_data_source_block D4
_cod_database_code 7226220
_shelx_shelxl_version_number 2014/7
_shelx_space_group_comment
;
The symmetry employed for this shelxl refinement is uniquely defined
by the following loop, which should always be used as a source of
symmetry information in preference to the above space-group names.
They are only intended as comments.
;
_shelx_estimated_absorpt_t_min 0.969
_shelx_estimated_absorpt_t_max 0.978

loop_
_space_group_symop_operation_xyz
'x, y, z'
'x+1/2, -y+1/2, -z'
'-x, y+1/2, -z+1/2'
'-x+1/2, -y, z+1/2'

loop_
_atom_site_label
_atom_site_type_symbol
_atom_site_fract_x
_atom_site_fract_y
_atom_site_fract_z
_atom_site_U_iso_or_equiv
_atom_site_adp_type
_atom_site_occupancy
_atom_site_site_symmetry_order
_atom_site_calc_flag
_atom_site_refinement_flags_posn
_atom_site_refinement_flags_adp
C1 C 1.2954(5) 0.6700(4) 0.1311(3) 0.0537(11) Uani 1 1 d . .
H1 H 1.3659 0.6774 0.0891 0.064 Uiso 1 1 calc R U
C2 C 1.1903(5) 0.7517(4) 0.1501(3) 0.0575(12) Uani 1 1 d . .
H2 H 1.1782 0.8224 0.1241 0.069 Uiso 1 1 calc R U
C3 C 1.1072(5) 0.7076(4) 0.2154(3) 0.0518(11) Uani 1 1 d . .
H3 H 1.0286 0.7435 0.2417 0.062 Uiso 1 1 calc R U
C4 C 1.1632(4) 0.5988(3) 0.2348(2) 0.0402(9) Uani 1 1 d . .
C5 C 1.1235(4) 0.5200(3) 0.2978(2) 0.0374(9) Uani 1 1 d . .
C6 C 1.2110(4) 0.4226(3) 0.3110(2) 0.0386(8) Uani 1 1 d . .
C7 C 1.1987(5) 0.3326(4) 0.3685(2) 0.0472(10) Uani 1 1 d . .
H7 H 1.1257 0.3234 0.4089 0.057 Uiso 1 1 calc R U
C8 C 1.3154(5) 0.2596(4) 0.3541(3) 0.0585(12) Uani 1 1 d . .
H8 H 1.3366 0.1928 0.3836 0.070 Uiso 1 1 calc R U
C9 C 1.3939(5) 0.3047(4) 0.2878(3) 0.0535(11) Uani 1 1 d . .
H9 H 1.4772 0.2715 0.2646 0.064 Uiso 1 1 calc R U
C10 C 0.9892(4) 0.5381(3) 0.3469(2) 0.0392(9) Uani 1 1 d . .
C11 C 0.8560(4) 0.5591(3) 0.3072(2) 0.0463(10) Uani 1 1 d . .
H11 H 0.8527 0.5641 0.2486 0.056 Uiso 1 1 calc R U
C12 C 0.7289(4) 0.5726(4) 0.3529(2) 0.0471(10) Uani 1 1 d . .
H12 H 0.6418 0.5860 0.3241 0.057 Uiso 1 1 calc R U
C13 C 0.7266(4) 0.5667(3) 0.4406(2) 0.0412(9) Uani 1 1 d . .
C14 C 0.8607(4) 0.5477(3) 0.4807(2) 0.0448(9) Uani 1 1 d . .
H14 H 0.8639 0.5443 0.5394 0.054 Uiso 1 1 calc R U
C15 C 0.9891(4) 0.5336(3) 0.4352(2) 0.0430(9) Uani 1 1 d . .
H15 H 1.0765 0.5209 0.4638 0.052 Uiso 1 1 calc R U
C16 C 0.5854(4) 0.5762(3) 0.4920(3) 0.0462(9) Uani 1 1 d . .
C17 C 0.4619(6) 0.6291(6) 0.4410(4) 0.092(2) Uani 1 1 d . .
H17A H 0.4445 0.5839 0.3914 0.138 Uiso 1 1 calc R U
H17B H 0.4887 0.7053 0.4247 0.138 Uiso 1 1 calc R U
H17C H 0.3745 0.6315 0.4747 0.138 Uiso 1 1 calc R U
C18 C 0.5387(7) 0.4577(5) 0.5171(5) 0.106(2) Uani 1 1 d . .
H18A H 0.5344 0.4099 0.4679 0.159 Uiso 1 1 calc R U
H18B H 0.4437 0.4610 0.5431 0.159 Uiso 1 1 calc R U
H18C H 0.6082 0.4267 0.5565 0.159 Uiso 1 1 calc R U
C19 C 0.6084(7) 0.6504(7) 0.5697(4) 0.113(3) Uani 1 1 d . .
H19A H 0.5162 0.6626 0.5974 0.169 Uiso 1 1 calc R U
H19B H 0.6489 0.7227 0.5529 0.169 Uiso 1 1 calc R U
H19C H 0.6747 0.6129 0.6077 0.169 Uiso 1 1 calc R U
N1 N 1.2813(3) 0.5785(3) 0.18205(19) 0.0424(8) Uani 1 1 d . .
N2 N 1.3340(3) 0.4028(3) 0.26143(19) 0.0424(8) Uani 1 1 d . .
B1 B 1.3762(5) 0.4706(4) 0.1817(3) 0.0482(11) Uani 1 1 d . .
F1 F 1.5225(3) 0.4985(3) 0.18189(18) 0.0730(8) Uani 1 1 d . .
F2 F 1.3448(3) 0.4053(2) 0.11037(15) 0.0724(8) Uani 1 1 d . .

loop_
_atom_site_aniso_label
_atom_site_aniso_U_11
_atom_site_aniso_U_22
_atom_site_aniso_U_33
_atom_site_aniso_U_23
_atom_site_aniso_U_13
_atom_site_aniso_U_12
C1 0.052(3) 0.061(3) 0.048(2) 0.007(2) 0.000(2) -0.011(2)
C2 0.061(3) 0.048(3) 0.064(3) 0.011(2) -0.003(2) -0.008(2)
C3 0.055(3) 0.047(2) 0.053(2) 0.001(2) -0.001(2) 0.003(2)
C4 0.038(2) 0.044(2) 0.0383(19) -0.0024(17) -0.0006(16) 0.0014(18)
C5 0.0340(17) 0.041(2) 0.0373(19) -0.0038(15) -0.0018(15) -0.0004(16)
C6 0.0331(18) 0.047(2) 0.0358(18) -0.0024(17) -0.0014(16) -0.0006(17)
C7 0.042(2) 0.050(2) 0.050(2) 0.0058(18) -0.0027(18) -0.004(2)
C8 0.054(3) 0.051(3) 0.070(3) 0.011(2) -0.006(2) 0.009(2)
C9 0.042(2) 0.058(3) 0.061(3) -0.002(2) -0.003(2) 0.012(2)
C10 0.0360(18) 0.042(2) 0.040(2) 0.0024(16) 0.0033(16) 0.0015(17)
C11 0.041(2) 0.063(3) 0.0353(19) 0.0031(18) -0.0016(16) 0.008(2)
C12 0.0376(19) 0.062(3) 0.042(2) 0.0013(19) -0.0040(17) 0.0067(19)
C13 0.043(2) 0.037(2) 0.043(2) -0.0031(17) 0.0031(17) -0.0005(17)
C14 0.047(2) 0.054(2) 0.0340(19) -0.0028(16) 0.0007(16) -0.0012(19)
C15 0.0380(19) 0.056(2) 0.0349(19) -0.0017(17) -0.0058(16) 0.0028(18)
C16 0.0403(18) 0.047(2) 0.051(2) -0.004(2) 0.0080(19) 0.0007(16)
C17 0.053(3) 0.135(6) 0.089(4) 0.014(4) 0.018(3) 0.026(3)
C18 0.087(4) 0.076(4) 0.156(6) 0.030(4) 0.056(4) -0.002(3)
C19 0.077(4) 0.167(7) 0.095(4) -0.068(5) 0.027(3) 0.003(4)
N1 0.0394(17) 0.0478(19) 0.0400(16) 0.0018(15) 0.0023(14) -0.0049(15)
N2 0.0372(18) 0.0470(19) 0.0430(17) -0.0019(15) 0.0002(14) 0.0037(15)
B1 0.045(2) 0.057(3) 0.042(2) -0.003(2) 0.005(2) 0.000(2)
F1 0.0427(13) 0.098(2) 0.0779(17) 0.0118(16) 0.0092(12) 0.0007(14)
F2 0.096(2) 0.0754(18) 0.0456(13) -0.0157(13) 0.0033(14) 0.0072(16)

loop_
_atom_type_symbol
_atom_type_description
_atom_type_scat_dispersion_real
_atom_type_scat_dispersion_imag
_atom_type_scat_source
C C 0.0033 0.0016 'International Tables Vol C Tables 4.2.6.8 and 6.1.1.4'
H H 0.0000 0.0000 'International Tables Vol C Tables 4.2.6.8 and 6.1.1.4'
N N 0.0061 0.0033 'International Tables Vol C Tables 4.2.6.8 and 6.1.1.4'
B B 0.0013 0.0007 'International Tables Vol C Tables 4.2.6.8 and 6.1.1.4'
F F 0.0171 0.0103 'International Tables Vol C Tables 4.2.6.8 and 6.1.1.4'

loop_
_geom_angle_atom_site_label_1
_geom_angle_atom_site_label_2
_geom_angle_atom_site_label_3
_geom_angle
N1 C1 C2 110.6(4)
N1 C1 H1 124.7
C2 C1 H1 124.7
C3 C2 C1 106.5(4)
C3 C2 H2 126.7
C1 C2 H2 126.7
C2 C3 C4 107.6(4)
C2 C3 H3 126.2
C4 C3 H3 126.2
N1 C4 C5 121.1(3)
N1 C4 C3 107.8(3)
C5 C4 C3 130.9(4)
C4 C5 C6 119.3(3)
C4 C5 C10 119.8(3)
C6 C5 C10 120.8(3)
N2 C6 C7 107.9(3)
N2 C6 C5 120.6(3)
C7 C6 C5 131.5(3)
C8 C7 C6 107.2(4)
C8 C7 H7 126.4
C6 C7 H7 126.4
C9 C8 C7 106.8(4)
C9 C8 H8 126.6
C7 C8 H8 126.6
N2 C9 C8 110.7(4)
N2 C9 H9 124.6
C8 C9 H9 124.6
C11 C10 C15 117.2(3)
C11 C10 C5 121.1(3)
C15 C10 C5 121.6(3)
C12 C11 C10 121.3(3)
C12 C11 H11 119.4
C10 C11 H11 119.4
C11 C12 C13 122.2(4)
C11 C12 H12 118.9
C13 C12 H12 118.9
C12 C13 C14 116.6(3)
C12 C13 C16 122.8(3)
C14 C13 C16 120.6(3)
C15 C14 C13 121.6(3)
C15 C14 H14 119.2
C13 C14 H14 119.2
C14 C15 C10 121.1(3)
C14 C15 H15 119.5
C10 C15 H15 119.5
C18 C16 C17 107.8(5)
C18 C16 C19 110.6(5)
C17 C16 C19 107.5(5)
C18 C16 C13 108.3(4)
C17 C16 C13 111.9(3)
C19 C16 C13 110.8(3)
C16 C17 H17A 109.5
C16 C17 H17B 109.5
H17A C17 H17B 109.5
C16 C17 H17C 109.5
H17A C17 H17C 109.5
H17B C17 H17C 109.5
C16 C18 H18A 109.5
C16 C18 H18B 109.5
H18A C18 H18B 109.5
C16 C18 H18C 109.5
H18A C18 H18C 109.5
H18B C18 H18C 109.5
C16 C19 H19A 109.5
C16 C19 H19B 109.5
H19A C19 H19B 109.5
C16 C19 H19C 109.5
H19A C19 H19C 109.5
H19B C19 H19C 109.5
C1 N1 C4 107.5(3)
C1 N1 B1 126.8(3)
C4 N1 B1 125.8(3)
C9 N2 C6 107.2(3)
C9 N2 B1 126.5(4)
C6 N2 B1 125.5(3)
F1 B1 F2 109.4(4)
F1 B1 N1 110.8(4)
F2 B1 N1 109.7(3)
F1 B1 N2 111.4(4)
F2 B1 N2 109.3(4)
N1 B1 N2 106.2(3)

loop_
_geom_bond_atom_site_label_1
_geom_bond_atom_site_label_2
_geom_bond_distance
C1 N1 1.346(5)
C1 C2 1.388(7)
C1 H1 0.9300
C2 C3 1.381(6)
C2 H2 0.9300
C3 C4 1.406(6)
C3 H3 0.9300
C4 N1 1.385(5)
C4 C5 1.405(5)
C5 C6 1.407(5)
C5 C10 1.466(5)
C6 N2 1.390(5)
C6 C7 1.395(5)
C7 C8 1.384(6)
C7 H7 0.9300
C8 C9 1.376(6)
C8 H8 0.9300
C9 N2 1.338(5)
C9 H9 0.9300
C10 C11 1.391(5)
C10 C15 1.400(5)
C11 C12 1.376(5)
C11 H11 0.9300
C12 C13 1.391(5)
C12 H12 0.9300
C13 C14 1.397(5)
C13 C16 1.528(5)
C14 C15 1.385(5)
C14 H14 0.9300
C15 H15 0.9300
C16 C18 1.502(7)
C16 C17 1.518(7)
C16 C19 1.520(7)
C17 H17A 0.9600
C17 H17B 0.9600
C17 H17C 0.9600
C18 H18A 0.9600
C18 H18B 0.9600
C18 H18C 0.9600
C19 H19A 0.9600
C19 H19B 0.9600
C19 H19C 0.9600
N1 B1 1.530(6)
N2 B1 1.539(6)
B1 F1 1.374(5)
B1 F2 1.393(5)

loop_
_geom_torsion_atom_site_label_1
_geom_torsion_atom_site_label_2
_geom_torsion_atom_site_label_3
_geom_torsion_atom_site_label_4
_geom_torsion
N1 C1 C2 C3 -0.5(5)
C1 C2 C3 C4 -0.3(5)
C2 C3 C4 N1 0.9(4)
C2 C3 C4 C5 177.0(4)
N1 C4 C5 C6 4.2(5)
C3 C4 C5 C6 -171.4(4)
N1 C4 C5 C10 -173.7(3)
C3 C4 C5 C10 10.7(6)
C4 C5 C6 N2 -1.3(5)
C10 C5 C6 N2 176.7(3)
C4 C5 C6 C7 179.3(4)
C10 C5 C6 C7 -2.8(6)
N2 C6 C7 C8 0.8(4)
C5 C6 C7 C8 -179.8(4)
C6 C7 C8 C9 -1.2(5)
C7 C8 C9 N2 1.2(5)
C4 C5 C10 C11 51.0(5)
C6 C5 C10 C11 -126.9(4)
C4 C5 C10 C15 -129.8(4)
C6 C5 C10 C15 52.2(5)
C15 C10 C11 C12 -1.3(6)
C5 C10 C11 C12 177.9(4)
C10 C11 C12 C13 0.4(6)
C11 C12 C13 C14 0.7(6)
C11 C12 C13 C16 -177.2(4)
C12 C13 C14 C15 -0.9(6)
C16 C13 C14 C15 177.0(4)
C13 C14 C15 C10 0.1(6)
C11 C10 C15 C14 1.0(6)
C5 C10 C15 C14 -178.2(4)
C12 C13 C16 C18 100.4(5)
C14 C13 C16 C18 -77.4(5)
C12 C13 C16 C17 -18.3(6)
C14 C13 C16 C17 163.9(4)
C12 C13 C16 C19 -138.2(5)
C14 C13 C16 C19 44.0(6)
C2 C1 N1 C4 1.1(5)
C2 C1 N1 B1 -179.6(4)
C5 C4 N1 C1 -177.7(3)
C3 C4 N1 C1 -1.2(4)
C5 C4 N1 B1 3.0(5)
C3 C4 N1 B1 179.5(4)
C8 C9 N2 C6 -0.8(5)
C8 C9 N2 B1 -171.1(4)
C7 C6 N2 C9 0.0(4)
C5 C6 N2 C9 -179.6(3)
C7 C6 N2 B1 170.4(4)
C5 C6 N2 B1 -9.1(5)
C1 N1 B1 F1 48.8(5)
C4 N1 B1 F1 -132.0(4)
C1 N1 B1 F2 -72.0(5)
C4 N1 B1 F2 107.2(4)
C1 N1 B1 N2 169.9(3)
C4 N1 B1 N2 -10.9(5)
C9 N2 B1 F1 -56.7(5)
C6 N2 B1 F1 134.6(4)
C9 N2 B1 F2 64.3(5)
C6 N2 B1 F2 -104.4(4)
C9 N2 B1 N1 -177.4(3)
C6 N2 B1 N1 14.0(5)
